data_7225907
loop_
_publ_author_name
'Qi, L.'
'Gundersen, L.-L.'
'Chamgordani, E. J.'
'G\"orbitz, C. H.'

_publ_section_title
;
 Watson--Crick base pairing in 9-methyladenine and
 ethylene-9,9&#x2032;-diadenine structures with close to 70% solvent
 content
;
_journal_issue 34
_journal_name_full CrystEngComm
_journal_page_first 6352
_journal_paper_doi 10.1039/C6CE01159D
_journal_volume 18
_journal_year 2016
_chemical_formula_moiety 'C6 H7 N5, 2(C3 H2 F6 O)'
_chemical_formula_sum 'C12 H11 F12 N5 O2'
_chemical_formula_weight 485.26
_chemical_name_common
;
9-methyladenine dihexafluoro-2-propanol solvate
;
_chemical_name_systematic
;
9-methyladenine di-1,1,1,3,3,3-hexafluoro-2-propanol solvate
;
_space_group_crystal_system triclinic
_space_group_IT_number 2
_space_group_name_Hall '-P 1'
_space_group_name_H-M_alt 'P -1'
_symmetry_space_group_name_Hall '-P 1'
_symmetry_space_group_name_H-M 'P -1'
_atom_sites_solution_hydrogens mixed
_audit_creation_method SHELXL-2014/7
_audit_update_record
;
2016-05-18 deposited with the CCDC.
2016-07-11 downloaded from the CCDC.
;
_cell_angle_alpha 113.938(5)
_cell_angle_beta 101.075(6)
_cell_angle_gamma 96.166(6)
_cell_formula_units_Z 4
_cell_length_a 12.150(3)
_cell_length_b 12.921(3)
_cell_length_c 13.546(3)
_cell_measurement_reflns_used 9507
_cell_measurement_temperature 100(2)
_cell_measurement_theta_max 25.65
_cell_measurement_theta_min 2.21
_cell_volume 1866.3(8)
_computing_cell_refinement 'APEX2 (Bruker, 2014)'
_computing_data_collection 'APEX2 (Bruker, 2014)'
_computing_data_reduction 'APEX2 (Bruker, 2014)'
_computing_molecular_graphics 'MERCURY (Macrae et al., 2008)'
_computing_publication_material 'SHELXL-2014/7 (Sheldrick, 2008)'
_computing_structure_refinement 'SHELXL-2014/7 (Sheldrick, 2008)'
_computing_structure_solution 'APEX2 (Bruker, 2014)'
_diffrn_ambient_temperature 100(2)
_diffrn_detector_area_resol_mean 8.3
_diffrn_measured_fraction_theta_full 0.972
_diffrn_measured_fraction_theta_max 0.998
_diffrn_measurement_device_type 'Bruker D8 Advance single crystal CCD'
_diffrn_measurement_method 'Sets of exposures each taken over 0.5\% \w rotation'
_diffrn_radiation_monochromator graphite
_diffrn_radiation_source 'fine-focus sealed tube'
_diffrn_radiation_type MoK\a
_diffrn_radiation_wavelength 0.71073
_diffrn_reflns_av_R_equivalents 0.0612
_diffrn_reflns_av_unetI/netI 0.0617
_diffrn_reflns_Laue_measured_fraction_full 0.972
_diffrn_reflns_Laue_measured_fraction_max 0.998
_diffrn_reflns_limit_h_max 14
_diffrn_reflns_limit_h_min -14
_diffrn_reflns_limit_k_max 15
_diffrn_reflns_limit_k_min -15
_diffrn_reflns_limit_l_max 16
_diffrn_reflns_limit_l_min -16
_diffrn_reflns_number 25822
_diffrn_reflns_point_group_measured_fraction_full 0.972
_diffrn_reflns_point_group_measured_fraction_max 0.998
_diffrn_reflns_theta_full 25.242
_diffrn_reflns_theta_max 25.026
_diffrn_reflns_theta_min 2.099
_exptl_absorpt_coefficient_mu 0.198
_exptl_absorpt_correction_T_max 1.000
_exptl_absorpt_correction_T_min 0.837
_exptl_absorpt_correction_type multi-scan
_exptl_absorpt_process_details 'SADABS (Bruker, 2014)'
_exptl_crystal_colour colourless
_exptl_crystal_density_diffrn 1.727
_exptl_crystal_density_method 'not measured'
_exptl_crystal_description 'elongated plate'
_exptl_crystal_F_000 968
_exptl_crystal_size_max 0.56
_exptl_crystal_size_mid 0.22
_exptl_crystal_size_min 0.10
_refine_diff_density_max 0.358
_refine_diff_density_min -0.310
_refine_diff_density_rms 0.062
_refine_ls_extinction_method none
_refine_ls_goodness_of_fit_ref 1.046
_refine_ls_hydrogen_treatment mixed
_refine_ls_matrix_type full
_refine_ls_number_parameters 573
_refine_ls_number_reflns 6581
_refine_ls_number_restraints 0
_refine_ls_restrained_S_all 1.046
_refine_ls_R_factor_all 0.0991
_refine_ls_R_factor_gt 0.0560
_refine_ls_shift/su_max 0.000
_refine_ls_shift/su_mean 0.000
_refine_ls_structure_factor_coef Fsqd
_refine_ls_weighting_details
;
 w=1/[\s^2^(Fo^2^)+(0.0369P)^2^+1.7887P]
 where P=(Fo^2^+2Fc^2^)/3
;
_refine_ls_weighting_scheme calc
_refine_ls_wR_factor_gt 0.1058
_refine_ls_wR_factor_ref 0.1211
_reflns_Friedel_coverage 0.000
_reflns_number_gt 4445
_reflns_number_total 6581
_reflns_threshold_expression 'I > 2\s(I)'
_cod_data_source_file c6ce01159d2.cif
_cod_data_source_block II
_cod_depositor_comments 'Adding full bibliography for 7225906--7225907.cif.'
_cod_original_cell_volume 1866.2(7)
_cod_database_code 7225907
_shelx_shelxl_version_number 2014/7
_shelx_space_group_comment
;
The symmetry employed for this shelxl refinement is uniquely defined
by the following loop, which should always be used as a source of
symmetry information in preference to the above space-group names.
They are only intended as comments.
;
_shelxl_version_number 2013-2

loop_
_space_group_symop_operation_xyz
'x, y, z'
'-x, -y, -z'

loop_
_atom_site_label
_atom_site_type_symbol
_atom_site_fract_x
_atom_site_fract_y
_atom_site_fract_z
_atom_site_U_iso_or_equiv
_atom_site_adp_type
_atom_site_occupancy
_atom_site_site_symmetry_order
_atom_site_calc_flag
_atom_site_refinement_flags_posn
_atom_site_refinement_flags_adp
N1A N 0.48653(19) 0.19091(18) 0.09419(18) 0.0181(5) Uani 1 1 d . .
C2A C 0.4503(2) 0.1754(2) -0.0115(2) 0.0209(7) Uani 1 1 d . .
H2A H 0.3835 0.2039 -0.0276 0.025 Uiso 1 1 calc R U
N3A N 0.49511(19) 0.12555(19) -0.09697(18) 0.0204(5) Uani 1 1 d . .
C4A C 0.5884(2) 0.0872(2) -0.0666(2) 0.0173(6) Uani 1 1 d . .
C5A C 0.6354(2) 0.0975(2) 0.0388(2) 0.0177(6) Uani 1 1 d . .
C6A C 0.5822(2) 0.1533(2) 0.1234(2) 0.0172(6) Uani 1 1 d . .
N7A N 0.73107(19) 0.04807(19) 0.04007(18) 0.0202(5) Uani 1 1 d . .
C8A C 0.7390(2) 0.0094(2) -0.0636(2) 0.0206(7) Uani 1 1 d . .
H8A H 0.7975 -0.0294 -0.0886 0.025 Uiso 1 1 calc R U
N9A N 0.65565(19) 0.03019(19) -0.13208(18) 0.0185(5) Uani 1 1 d . .
N10A N 0.61906(19) 0.1712(2) 0.22895(18) 0.0222(6) Uani 1 1 d . .
H10A H 0.5816 0.2068 0.2781 0.027 Uiso 1 1 calc R U
H11A H 0.6809 0.1476 0.2497 0.027 Uiso 1 1 calc R U
C11A C 0.6402(3) -0.0034(2) -0.2513(2) 0.0248(7) Uani 1 1 d . .
H12A H 0.7105 -0.0237 -0.2722 0.037 Uiso 1 1 calc R U
H13A H 0.6231 0.0614 -0.2676 0.037 Uiso 1 1 calc R U
H14A H 0.5764 -0.0703 -0.2943 0.037 Uiso 1 1 calc R U
N1B N 0.50194(19) 0.29918(19) 0.39685(18) 0.0182(5) Uani 1 1 d . .
C2B C 0.5505(2) 0.3361(2) 0.5061(2) 0.0194(6) Uani 1 1 d . .
H2B H 0.6219 0.3155 0.5238 0.023 Uiso 1 1 calc R U
N3B N 0.51245(19) 0.39739(18) 0.59263(18) 0.0183(5) Uani 1 1 d . .
C4B C 0.4105(2) 0.4220(2) 0.5600(2) 0.0171(6) Uani 1 1 d . .
C5B C 0.3504(2) 0.3897(2) 0.4504(2) 0.0181(6) Uani 1 1 d . .
C6B C 0.3992(2) 0.3251(2) 0.3659(2) 0.0185(6) Uani 1 1 d . .
N7B N 0.25042(19) 0.43215(19) 0.44843(19) 0.0209(6) Uani 1 1 d . .
C8B C 0.2518(2) 0.4864(2) 0.5546(2) 0.0219(7) Uani 1 1 d . .
H8B H 0.1925 0.5238 0.5794 0.026 Uiso 1 1 calc R U
N9B N 0.34653(19) 0.48377(18) 0.62546(18) 0.0182(5) Uani 1 1 d . .
N10B N 0.3512(2) 0.2876(2) 0.25731(18) 0.0241(6) Uani 1 1 d . .
H10B H 0.3859 0.2472 0.2076 0.029 Uiso 1 1 calc R U
H11B H 0.2847 0.3033 0.2351 0.029 Uiso 1 1 calc R U
C11B C 0.3708(3) 0.5302(3) 0.7471(2) 0.0272(7) Uani 1 1 d . .
H12B H 0.3163 0.5790 0.7735 0.041 Uiso 1 1 calc R U
H13B H 0.4490 0.5767 0.7810 0.041 Uiso 1 1 calc R U
H14B H 0.3634 0.4663 0.7683 0.041 Uiso 1 1 calc R U
O1C O 0.42425(18) 0.17940(19) -0.26908(17) 0.0354(6) Uani 1 1 d . .
H1C H 0.445(3) 0.155(3) -0.218(3) 0.053 Uiso 1 1 d . U
C1C C 0.2348(3) 0.1886(3) -0.3430(3) 0.0350(8) Uani 1 1 d . .
C2C C 0.3174(2) 0.1113(2) -0.3402(2) 0.0237(7) Uani 1 1 d . .
H2C H 0.2882 0.0578 -0.3102 0.028 Uiso 1 1 calc R U
C3C C 0.3365(3) 0.0405(3) -0.4533(3) 0.0381(9) Uani 1 1 d . .
F1C F 0.2274(2) 0.25337(19) -0.24108(18) 0.0720(7) Uani 1 1 d . .
F2C F 0.12930(15) 0.12906(16) -0.40415(17) 0.0460(5) Uani 1 1 d . .
F3C F 0.26535(17) 0.26019(17) -0.38593(19) 0.0573(6) Uani 1 1 d . .
F4C F 0.39329(18) 0.1044(2) -0.49056(16) 0.0617(7) Uani 1 1 d . .
F5C F 0.23818(16) -0.01685(16) -0.53191(14) 0.0444(5) Uani 1 1 d . .
F6C F 0.39576(19) -0.0382(2) -0.44769(18) 0.0685(7) Uani 1 1 d . .
O1D O 0.82617(16) 0.05604(17) 0.23894(16) 0.0240(5) Uani 1 1 d . .
H1D H 0.812(3) 0.052(3) 0.178(3) 0.036 Uiso 1 1 d . U
C1D C 0.9331(3) 0.2064(3) 0.4098(3) 0.0288(7) Uani 1 1 d . .
C2D C 0.9346(2) 0.1319(2) 0.2910(2) 0.0221(7) Uani 1 1 d . .
H2D H 0.9449 0.1821 0.2521 0.027 Uiso 1 1 calc R U
C3D C 1.0271(3) 0.0619(3) 0.2823(3) 0.0315(8) Uani 1 1 d . .
F1D F 0.85309(16) 0.27021(16) 0.41001(15) 0.0481(6) Uani 1 1 d . .
F2D F 1.03312(15) 0.28069(16) 0.46889(15) 0.0443(5) Uani 1 1 d . .
F3D F 0.90939(16) 0.14703(16) 0.46523(14) 0.0402(5) Uani 1 1 d . .
F4D F 1.01666(15) -0.01250(16) 0.32487(16) 0.0435(5) Uani 1 1 d . .
F5D F 1.13222(14) 0.13001(17) 0.33293(17) 0.0456(5) Uani 1 1 d . .
F6D F 1.02455(17) 0.00268(18) 0.17488(16) 0.0513(6) Uani 1 1 d . .
O1E O 0.67861(17) 0.47949(17) 0.78345(17) 0.0272(5) Uani 1 1 d . .
H1E H 0.627(3) 0.464(3) 0.728(3) 0.041 Uiso 1 1 d . U
C1E C 0.7457(3) 0.3306(3) 0.8193(3) 0.0350(8) Uani 1 1 d . .
C2E C 0.6596(3) 0.4078(3) 0.8351(2) 0.0257(7) Uani 1 1 d . .
H2E H 0.5807 0.3585 0.7985 0.031 Uiso 1 1 calc R U
C3E C 0.6676(3) 0.4833(3) 0.9560(3) 0.0357(8) Uani 1 1 d . .
F1E F 0.72529(19) 0.25803(17) 0.71110(16) 0.0551(6) Uani 1 1 d . .
F2E F 0.74116(17) 0.26577(15) 0.87502(16) 0.0453(5) Uani 1 1 d . .
F3E F 0.85359(15) 0.38958(16) 0.85189(17) 0.0442(5) Uani 1 1 d . .
F4E F 0.77011(17) 0.55221(17) 1.01072(15) 0.0505(6) Uani 1 1 d . .
F5E F 0.64579(19) 0.42144(18) 1.01101(16) 0.0544(6) Uani 1 1 d . .
F6E F 0.59119(18) 0.55122(18) 0.96371(17) 0.0538(6) Uani 1 1 d . .
O1F O 0.09455(18) 0.31973(18) 0.25123(17) 0.0282(5) Uani 1 1 d . .
H1F H 0.127(3) 0.363(3) 0.311(3) 0.042 Uiso 1 1 d . U
C1F C 0.0452(3) 0.2839(3) 0.0646(3) 0.0379(9) Uani 1 1 d . .
C2F C 0.0621(2) 0.3737(3) 0.1835(2) 0.0248(7) Uani 1 1 d . .
H2F H 0.1259 0.4392 0.2008 0.030 Uiso 1 1 calc R U
C3F C -0.0434(3) 0.4206(3) 0.2045(3) 0.0425(9) Uani 1 1 d . .
F1F F 0.14371(16) 0.24962(17) 0.05090(15) 0.0467(5) Uani 1 1 d . .
F2F F 0.01103(17) 0.3217(2) -0.01019(17) 0.0655(7) Uani 1 1 d . .
F3F F -0.03147(18) 0.18893(18) 0.04065(16) 0.0616(7) Uani 1 1 d . .
F4F F -0.13257(16) 0.33783(19) 0.18710(19) 0.0579(6) Uani 1 1 d . .
F5F F -0.07855(17) 0.4731(2) 0.1424(2) 0.0670(7) Uani 1 1 d . .
F6F F -0.02213(19) 0.49630(19) 0.3117(2) 0.0649(7) Uani 1 1 d . .

loop_
_atom_site_aniso_label
_atom_site_aniso_U_11
_atom_site_aniso_U_22
_atom_site_aniso_U_33
_atom_site_aniso_U_23
_atom_site_aniso_U_13
_atom_site_aniso_U_12
N1A 0.0176(12) 0.0200(12) 0.0150(13) 0.0055(10) 0.0049(10) 0.0045(10)
C2A 0.0195(16) 0.0190(15) 0.0217(16) 0.0079(12) 0.0025(13) 0.0040(12)
N3A 0.0216(13) 0.0199(13) 0.0169(13) 0.0060(10) 0.0040(10) 0.0042(11)
C4A 0.0168(15) 0.0140(14) 0.0167(15) 0.0042(11) 0.0040(12) -0.0025(12)
C5A 0.0136(14) 0.0179(15) 0.0182(15) 0.0055(12) 0.0037(12) -0.0003(12)
C6A 0.0163(15) 0.0165(14) 0.0160(15) 0.0062(11) 0.0021(12) -0.0005(12)
N7A 0.0155(13) 0.0227(13) 0.0178(13) 0.0057(10) 0.0034(10) 0.0006(10)
C8A 0.0169(15) 0.0215(15) 0.0221(16) 0.0073(12) 0.0076(12) 0.0026(12)
N9A 0.0184(13) 0.0200(12) 0.0171(13) 0.0066(10) 0.0094(10) 0.0015(10)
N10A 0.0190(13) 0.0322(14) 0.0155(13) 0.0079(10) 0.0065(10) 0.0124(11)
C11A 0.0296(17) 0.0283(17) 0.0162(16) 0.0079(13) 0.0098(13) 0.0054(14)
N1B 0.0179(13) 0.0207(12) 0.0154(12) 0.0066(10) 0.0048(10) 0.0055(10)
C2B 0.0164(15) 0.0203(15) 0.0205(16) 0.0087(12) 0.0036(12) 0.0027(12)
N3B 0.0186(13) 0.0180(12) 0.0158(12) 0.0051(10) 0.0045(10) 0.0033(10)
C4B 0.0187(15) 0.0137(14) 0.0180(15) 0.0054(11) 0.0071(12) 0.0014(12)
C5B 0.0167(15) 0.0193(15) 0.0189(15) 0.0091(12) 0.0048(12) 0.0033(12)
C6B 0.0188(15) 0.0191(15) 0.0187(16) 0.0082(12) 0.0070(12) 0.0038(12)
N7B 0.0181(13) 0.0237(13) 0.0225(14) 0.0101(11) 0.0076(10) 0.0067(10)
C8B 0.0193(16) 0.0236(16) 0.0250(17) 0.0095(13) 0.0113(13) 0.0080(13)
N9B 0.0192(13) 0.0178(12) 0.0163(12) 0.0050(10) 0.0074(10) 0.0038(10)
N10B 0.0223(13) 0.0335(14) 0.0147(13) 0.0070(11) 0.0046(10) 0.0142(11)
C11B 0.0301(18) 0.0263(17) 0.0165(16) 0.0011(13) 0.0075(13) 0.0026(14)
O1C 0.0325(13) 0.0424(14) 0.0266(13) 0.0220(11) -0.0090(10) -0.0099(11)
C1C 0.038(2) 0.0311(19) 0.036(2) 0.0162(16) 0.0081(16) 0.0042(16)
C2C 0.0236(17) 0.0273(17) 0.0213(16) 0.0141(13) 0.0035(13) -0.0008(13)
C3C 0.0301(19) 0.052(2) 0.0304(19) 0.0181(17) 0.0041(16) 0.0072(18)
F1C 0.0910(19) 0.0580(15) 0.0543(15) 0.0037(12) 0.0280(13) 0.0341(14)
F2C 0.0252(10) 0.0462(12) 0.0678(14) 0.0283(10) 0.0071(10) 0.0075(9)
F3C 0.0510(13) 0.0454(13) 0.0841(16) 0.0479(12) -0.0019(12) -0.0015(10)
F4C 0.0499(14) 0.0975(18) 0.0315(12) 0.0254(12) 0.0181(10) -0.0120(12)
F5C 0.0385(11) 0.0509(12) 0.0257(10) 0.0057(9) -0.0009(9) -0.0013(9)
F6C 0.0618(15) 0.0770(17) 0.0569(14) 0.0131(12) 0.0138(12) 0.0443(13)
O1D 0.0184(11) 0.0334(12) 0.0192(11) 0.0118(10) 0.0034(9) 0.0026(9)
C1D 0.0188(16) 0.0327(18) 0.0312(18) 0.0131(15) 0.0018(14) 0.0025(14)
C2D 0.0163(15) 0.0288(17) 0.0242(16) 0.0152(13) 0.0042(12) 0.0029(13)
C3D 0.0256(18) 0.041(2) 0.0311(19) 0.0174(16) 0.0106(15) 0.0056(15)
F1D 0.0418(12) 0.0447(12) 0.0408(12) 0.0021(9) 0.0034(9) 0.0220(10)
F2D 0.0323(11) 0.0425(11) 0.0360(11) 0.0051(9) -0.0024(9) -0.0109(9)
F3D 0.0439(12) 0.0495(12) 0.0244(10) 0.0161(9) 0.0092(9) -0.0016(9)
F4D 0.0372(11) 0.0421(12) 0.0639(14) 0.0337(10) 0.0129(10) 0.0157(9)
F5D 0.0155(10) 0.0551(13) 0.0662(14) 0.0291(11) 0.0057(9) 0.0052(9)
F6D 0.0418(12) 0.0691(14) 0.0412(12) 0.0142(10) 0.0222(10) 0.0248(11)
O1E 0.0226(12) 0.0321(12) 0.0226(12) 0.0155(10) -0.0066(9) -0.0036(9)
C1E 0.041(2) 0.0306(19) 0.032(2) 0.0158(16) 0.0049(16) 0.0012(16)
C2E 0.0215(16) 0.0301(17) 0.0244(17) 0.0155(14) -0.0006(13) -0.0010(13)
C3E 0.037(2) 0.042(2) 0.0310(19) 0.0197(16) 0.0061(16) 0.0068(17)
F1E 0.0756(16) 0.0404(12) 0.0418(13) 0.0075(10) 0.0209(11) 0.0149(11)
F2E 0.0539(13) 0.0352(11) 0.0541(13) 0.0286(10) 0.0102(10) 0.0081(10)
F3E 0.0273(11) 0.0443(12) 0.0704(14) 0.0355(10) 0.0090(10) 0.0093(9)
F4E 0.0535(13) 0.0475(12) 0.0267(11) 0.0048(9) -0.0086(9) -0.0033(10)
F5E 0.0754(16) 0.0678(15) 0.0392(12) 0.0357(11) 0.0263(11) 0.0205(12)
F6E 0.0630(14) 0.0591(14) 0.0512(13) 0.0262(11) 0.0260(11) 0.0306(12)
O1F 0.0293(13) 0.0291(12) 0.0220(12) 0.0119(9) -0.0015(10) 0.0006(10)
C1F 0.028(2) 0.052(2) 0.0296(19) 0.0218(17) -0.0031(15) -0.0064(17)
C2F 0.0152(15) 0.0343(18) 0.0305(18) 0.0221(14) 0.0018(13) 0.0017(13)
C3F 0.031(2) 0.048(2) 0.061(3) 0.034(2) 0.0135(18) 0.0149(18)
F1F 0.0382(12) 0.0600(13) 0.0361(11) 0.0141(10) 0.0132(9) 0.0089(10)
F2F 0.0447(13) 0.124(2) 0.0426(13) 0.0556(14) 0.0020(10) 0.0130(13)
F3F 0.0509(13) 0.0619(14) 0.0373(12) 0.0016(10) 0.0034(10) -0.0300(11)
F4F 0.0225(11) 0.0706(15) 0.0963(18) 0.0500(13) 0.0202(11) 0.0090(11)
F5F 0.0405(13) 0.0833(17) 0.109(2) 0.0717(16) 0.0143(13) 0.0294(12)
F6F 0.0608(15) 0.0600(15) 0.0744(17) 0.0192(13) 0.0336(13) 0.0275(12)

loop_
_atom_type_symbol
_atom_type_description
_atom_type_scat_dispersion_real
_atom_type_scat_dispersion_imag
_atom_type_scat_source
C C 0.0033 0.0016 'International Tables Vol C Tables 4.2.6.8 and 6.1.1.4'
H H 0.0000 0.0000 'International Tables Vol C Tables 4.2.6.8 and 6.1.1.4'
N N 0.0061 0.0033 'International Tables Vol C Tables 4.2.6.8 and 6.1.1.4'
O O 0.0106 0.0060 'International Tables Vol C Tables 4.2.6.8 and 6.1.1.4'
F F 0.0171 0.0103 'International Tables Vol C Tables 4.2.6.8 and 6.1.1.4'

loop_
_geom_angle_atom_site_label_1
_geom_angle_atom_site_label_2
_geom_angle_atom_site_label_3
_geom_angle
C2A N1A C6A 118.8(2)
N3A C2A N1A 128.7(3)
N3A C2A H2A 115.7
N1A C2A H2A 115.7
C2A N3A C4A 111.4(2)
N3A C4A N9A 128.0(2)
N3A C4A C5A 126.1(3)
N9A C4A C5A 105.9(2)
C4A C5A N7A 110.6(2)
C4A C5A C6A 117.8(2)
N7A C5A C6A 131.6(2)
N10A C6A N1A 118.4(2)
N10A C6A C5A 124.4(2)
N1A C6A C5A 117.2(2)
C8A N7A C5A 103.6(2)
N7A C8A N9A 113.8(3)
N7A C8A H8A 123.1
N9A C8A H8A 123.1
C8A N9A C4A 106.0(2)
C8A N9A C11A 127.0(2)
C4A N9A C11A 127.1(2)
C6A N10A H10A 120.0
C6A N10A H11A 120.0
H10A N10A H11A 120.0
N9A C11A H12A 109.5
N9A C11A H13A 109.5
H12A C11A H13A 109.5
N9A C11A H14A 109.5
H12A C11A H14A 109.5
H13A C11A H14A 109.5
C2B N1B C6B 118.6(2)
N3B C2B N1B 128.8(3)
N3B C2B H2B 115.6
N1B C2B H2B 115.6
C2B N3B C4B 111.7(2)
N3B C4B N9B 128.1(2)
N3B C4B C5B 125.9(3)
N9B C4B C5B 106.0(2)
N7B C5B C4B 110.1(2)
N7B C5B C6B 132.6(2)
C4B C5B C6B 117.3(2)
N10B C6B N1B 118.3(2)
N10B C6B C5B 123.9(2)
N1B C6B C5B 117.8(2)
C8B N7B C5B 103.9(2)
N7B C8B N9B 113.5(2)
N7B C8B H8B 123.2
N9B C8B H8B 123.2
C4B N9B C8B 106.4(2)
C4B N9B C11B 126.5(2)
C8B N9B C11B 127.0(2)
C6B N10B H10B 120.0
C6B N10B H11B 120.0
H10B N10B H11B 120.0
N9B C11B H12B 109.5
N9B C11B H13B 109.5
H12B C11B H13B 109.5
N9B C11B H14B 109.5
H12B C11B H14B 109.5
H13B C11B H14B 109.5
C2C O1C H1C 108(2)
F1C C1C F3C 107.1(3)
F1C C1C F2C 107.4(3)
F3C C1C F2C 106.4(3)
F1C C1C C2C 110.5(3)
F3C C1C C2C 112.8(3)
F2C C1C C2C 112.3(3)
O1C C2C C1C 109.1(2)
O1C C2C C3C 107.3(3)
C1C C2C C3C 113.5(3)
O1C C2C H2C 109.0
C1C C2C H2C 109.0
C3C C2C H2C 109.0
F6C C3C F4C 108.0(3)
F6C C3C F5C 106.8(3)
F4C C3C F5C 106.6(3)
F6C C3C C2C 109.9(3)
F4C C3C C2C 112.8(3)
F5C C3C C2C 112.4(3)
C2D O1D H1D 103(2)
F3D C1D F2D 107.5(2)
F3D C1D F1D 106.9(3)
F2D C1D F1D 106.7(2)
F3D C1D C2D 113.8(3)
F2D C1D C2D 111.9(3)
F1D C1D C2D 109.6(2)
O1D C2D C3D 109.3(2)
O1D C2D C1D 106.4(2)
C3D C2D C1D 113.6(2)
O1D C2D H2D 109.2
C3D C2D H2D 109.2
C1D C2D H2D 109.2
F4D C3D F6D 107.7(3)
F4D C3D F5D 107.5(2)
F6D C3D F5D 106.5(3)
F4D C3D C2D 113.8(3)
F6D C3D C2D 109.2(2)
F5D C3D C2D 111.8(3)
C2E O1E H1E 113(2)
F3E C1E F1E 107.0(3)
F3E C1E F2E 107.0(2)
F1E C1E F2E 107.0(3)
F3E C1E C2E 112.9(3)
F1E C1E C2E 109.7(3)
F2E C1E C2E 112.8(3)
O1E C2E C3E 108.1(2)
O1E C2E C1E 108.4(3)
C3E C2E C1E 113.3(2)
O1E C2E H2E 109.0
C3E C2E H2E 109.0
C1E C2E H2E 109.0
F4E C3E F5E 107.3(3)
F4E C3E F6E 107.0(3)
F5E C3E F6E 107.2(3)
F4E C3E C2E 112.8(3)
F5E C3E C2E 112.1(3)
F6E C3E C2E 110.1(3)
C2F O1F H1F 113(3)
F2F C1F F3F 107.8(3)
F2F C1F F1F 107.7(3)
F3F C1F F1F 106.4(3)
F2F C1F C2F 113.2(3)
F3F C1F C2F 111.4(3)
F1F C1F C2F 110.0(2)
O1F C2F C3F 110.5(3)
O1F C2F C1F 106.1(2)
C3F C2F C1F 113.3(3)
O1F C2F H2F 109.0
C3F C2F H2F 109.0
C1F C2F H2F 109.0
F5F C3F F6F 108.1(3)
F5F C3F F4F 107.3(3)
F6F C3F F4F 105.7(3)
F5F C3F C2F 113.3(3)
F6F C3F C2F 109.4(3)
F4F C3F C2F 112.6(3)

loop_
_geom_bond_atom_site_label_1
_geom_bond_atom_site_label_2
_geom_bond_distance
N1A C2A 1.338(3)
N1A C6A 1.358(3)
C2A N3A 1.328(4)
C2A H2A 0.9500
N3A C4A 1.344(3)
C4A N9A 1.369(3)
C4A C5A 1.378(4)
C5A N7A 1.386(3)
C5A C6A 1.401(4)
C6A N10A 1.328(3)
N7A C8A 1.313(3)
C8A N9A 1.363(3)
C8A H8A 0.9500
N9A C11A 1.460(3)
N10A H10A 0.8800
N10A H11A 0.8800
C11A H12A 0.9800
C11A H13A 0.9800
C11A H14A 0.9800
N1B C2B 1.341(3)
N1B C6B 1.360(3)
C2B N3B 1.322(3)
C2B H2B 0.9500
N3B C4B 1.349(3)
C4B N9B 1.360(3)
C4B C5B 1.388(4)
C5B N7B 1.386(3)
C5B C6B 1.397(4)
C6B N10B 1.330(3)
N7B C8B 1.315(3)
C8B N9B 1.363(3)
C8B H8B 0.9500
N9B C11B 1.461(3)
N10B H10B 0.8800
N10B H11B 0.8800
C11B H12B 0.9800
C11B H13B 0.9800
C11B H14B 0.9800
O1C C2C 1.405(3)
O1C H1C 0.87(4)
C1C F1C 1.319(4)
C1C F3C 1.333(4)
C1C F2C 1.335(4)
C1C C2C 1.496(4)
C2C C3C 1.511(4)
C2C H2C 1.0000
C3C F6C 1.325(4)
C3C F4C 1.326(4)
C3C F5C 1.338(3)
O1D C2D 1.413(3)
O1D H1D 0.79(3)
C1D F3D 1.318(4)
C1D F2D 1.338(3)
C1D F1D 1.341(3)
C1D C2D 1.509(4)
C2D C3D 1.509(4)
C2D H2D 1.0000
C3D F4D 1.314(4)
C3D F6D 1.333(4)
C3D F5D 1.345(3)
O1E C2E 1.395(3)
O1E H1E 0.82(3)
C1E F3E 1.336(4)
C1E F1E 1.336(4)
C1E F2E 1.339(4)
C1E C2E 1.506(4)
C2E C3E 1.505(4)
C2E H2E 1.0000
C3E F4E 1.329(4)
C3E F5E 1.333(4)
C3E F6E 1.335(4)
O1F C2F 1.386(3)
O1F H1F 0.77(3)
C1F F2F 1.313(4)
C1F F3F 1.339(4)
C1F F1F 1.340(4)
C1F C2F 1.512(4)
C2F C3F 1.502(4)
C2F H2F 1.0000
C3F F5F 1.319(4)
C3F F6F 1.334(4)
C3F F4F 1.350(4)

loop_
_geom_hbond_atom_site_label_D
_geom_hbond_atom_site_label_H
_geom_hbond_atom_site_label_A
_geom_hbond_distance_DH
_geom_hbond_distance_HA
_geom_hbond_distance_DA
_geom_hbond_angle_DHA
N10A H10A N1B 0.88 2.06 2.937(3) 176.4
N10A H11A O1D 0.88 2.22 3.066(3) 160.3
N10A H11A F1D 0.88 2.52 3.119(3) 125.9
N10B H10B N1A 0.88 2.10 2.957(3) 166.0
N10B H11B O1F 0.88 2.39 3.180(3) 150.1
N10B H11B F1F 0.88 2.52 3.213(3) 136.4
O1C H1C N3A 0.87(4) 1.84(4) 2.708(3) 172(3)
O1D H1D N7A 0.79(3) 1.91(3) 2.675(3) 162(3)
O1E H1E N3B 0.82(3) 1.88(3) 2.682(3) 169(3)
O1F H1F N7B 0.77(3) 1.94(3) 2.674(3) 158(4)

loop_
_geom_torsion_atom_site_label_1
_geom_torsion_atom_site_label_2
_geom_torsion_atom_site_label_3
_geom_torsion_atom_site_label_4
_geom_torsion
C6A N1A C2A N3A 0.7(4)
N1A C2A N3A C4A 0.5(4)
C2A N3A C4A N9A 178.9(3)
C2A N3A C4A C5A -0.7(4)
N3A C4A C5A N7A 179.9(2)
N9A C4A C5A N7A 0.2(3)
N3A C4A C5A C6A -0.3(4)
N9A C4A C5A C6A -180.0(2)
C2A N1A C6A N10A 178.6(2)
C2A N1A C6A C5A -1.6(4)
C4A C5A C6A N10A -178.7(2)
N7A C5A C6A N10A 1.1(5)
C4A C5A C6A N1A 1.4(4)
N7A C5A C6A N1A -178.8(3)
C4A C5A N7A C8A -0.2(3)
C6A C5A N7A C8A -180.0(3)
C5A N7A C8A N9A 0.1(3)
N7A C8A N9A C4A 0.1(3)
N7A C8A N9A C11A -179.0(2)
N3A C4A N9A C8A -179.8(3)
C5A C4A N9A C8A -0.2(3)
N3A C4A N9A C11A -0.8(4)
C5A C4A N9A C11A 178.9(2)
C6B N1B C2B N3B -0.4(4)
N1B C2B N3B C4B 0.5(4)
C2B N3B C4B N9B -179.4(3)
C2B N3B C4B C5B -0.5(4)
N3B C4B C5B N7B -178.6(2)
N9B C4B C5B N7B 0.5(3)
N3B C4B C5B C6B 0.5(4)
N9B C4B C5B C6B 179.6(2)
C2B N1B C6B N10B -179.7(2)
C2B N1B C6B C5B 0.4(4)
N7B C5B C6B N10B -1.5(5)
C4B C5B C6B N10B 179.6(3)
N7B C5B C6B N1B 178.5(3)
C4B C5B C6B N1B -0.4(4)
C4B C5B N7B C8B -0.9(3)
C6B C5B N7B C8B -179.8(3)
C5B N7B C8B N9B 1.0(3)
N3B C4B N9B C8B 179.2(3)
C5B C4B N9B C8B 0.1(3)
N3B C4B N9B C11B -5.0(4)
C5B C4B N9B C11B 175.9(3)
N7B C8B N9B C4B -0.7(3)
N7B C8B N9B C11B -176.5(3)
F1C C1C C2C O1C -56.4(3)
F3C C1C C2C O1C 63.4(3)
F2C C1C C2C O1C -176.3(2)
F1C C1C C2C C3C -175.9(3)
F3C C1C C2C C3C -56.1(4)
F2C C1C C2C C3C 64.1(4)
O1C C2C C3C F6C 69.2(3)
C1C C2C C3C F6C -170.2(3)
O1C C2C C3C F4C -51.4(3)
C1C C2C C3C F4C 69.2(3)
O1C C2C C3C F5C -172.0(3)
C1C C2C C3C F5C -51.5(4)
F3D C1D C2D O1D 56.4(3)
F2D C1D C2D O1D 178.6(2)
F1D C1D C2D O1D -63.3(3)
F3D C1D C2D C3D -63.9(3)
F2D C1D C2D C3D 58.3(3)
F1D C1D C2D C3D 176.5(2)
O1D C2D C3D F4D -56.6(3)
C1D C2D C3D F4D 62.0(3)
O1D C2D C3D F6D 63.8(3)
C1D C2D C3D F6D -177.6(3)
O1D C2D C3D F5D -178.5(2)
C1D C2D C3D F5D -60.0(3)
F3E C1E C2E O1E 52.7(3)
F1E C1E C2E O1E -66.5(3)
F2E C1E C2E O1E 174.2(2)
F3E C1E C2E C3E -67.3(4)
F1E C1E C2E C3E 173.5(3)
F2E C1E C2E C3E 54.2(4)
O1E C2E C3E F4E -61.3(3)
C1E C2E C3E F4E 58.9(4)
O1E C2E C3E F5E 177.4(2)
C1E C2E C3E F5E -62.4(4)
O1E C2E C3E F6E 58.2(3)
C1E C2E C3E F6E 178.4(3)
F2F C1F C2F O1F 178.3(2)
F3F C1F C2F O1F 56.6(3)
F1F C1F C2F O1F -61.2(3)
F2F C1F C2F C3F 56.9(4)
F3F C1F C2F C3F -64.7(4)
F1F C1F C2F C3F 177.5(3)
O1F C2F C3F F5F 180.0(3)
C1F C2F C3F F5F -61.2(4)
O1F C2F C3F F6F 59.3(3)
C1F C2F C3F F6F 178.1(3)
O1F C2F C3F F4F -58.0(4)
C1F C2F C3F F4F 60.9(4)
